data_7154554
loop_
_publ_author_name
'Liu, Ching-Yuan'
'Chong, Hui'
'Lin, Hsing-An'
'Yamashita, Yoshiro'
'Zhang, Bin'
'Huang, Kuo-Wei'
'Hashizume, Daizuke'
'Yu, Hsiao-Hua'

_publ_section_title
;
 Palladium-catalyzed direct C-H arylations of dioxythiophenes bearing
 reactive functional groups: a step-economical approach for functional
 \p-conjugated oligoarenes.
;
_journal_issue 31
_journal_name_full 'Organic &amp; biomolecular chemistry'
_journal_page_first 8505
_journal_page_last 8511
_journal_paper_doi 10.1039/c5ob00705d
_journal_volume 13
_journal_year 2015
_chemical_formula_sum 'C39 H38 O5 S'
_chemical_formula_weight 618.75
_chemical_name_systematic
'2-((5,7-Bis(4'-propylbiphenyl-4-yl)-2,3-dihydrothieno[3,4-b][1,4]dioxin-2-yl)methoxy)acetic acid'
_space_group_IT_number 2
_symmetry_cell_setting triclinic
_symmetry_space_group_name_Hall '-P 1'
_symmetry_space_group_name_H-M 'P -1'
_atom_sites_solution_hydrogens geom
_atom_sites_solution_primary direct
_atom_sites_solution_secondary difmap
_audit_creation_method SHELXL-97
_audit_update_record
;
2015-03-24 deposited with the CCDC.
2015-06-25 downloaded from the CCDC.
;
_cell_angle_alpha 86.07(3)
_cell_angle_beta 88.87(3)
_cell_angle_gamma 62.68(3)
_cell_formula_units_Z 4
_cell_length_a 10.864(2)
_cell_length_b 10.911(2)
_cell_length_c 30.296(6)
_cell_measurement_temperature 293(2)
_cell_volume 3182.8(14)
_computing_structure_refinement 'SHELXL-97 (Sheldrick, 1997)'
_computing_structure_solution 'SHELXS-97 (Sheldrick, 1990)'
_diffrn_ambient_temperature 293(2)
_diffrn_measured_fraction_theta_full 0.857
_diffrn_measured_fraction_theta_max 0.857
_diffrn_measurement_device_type 'Bruker P4'
_diffrn_measurement_method '\w scans'
_diffrn_radiation_monochromator graphite
_diffrn_radiation_source 'fine-focus sealed tube'
_diffrn_radiation_type MoK\a
_diffrn_radiation_wavelength 0.71073
_diffrn_reflns_av_R_equivalents 0.0387
_diffrn_reflns_av_sigmaI/netI 0.0662
_diffrn_reflns_limit_h_max 14
_diffrn_reflns_limit_h_min -14
_diffrn_reflns_limit_k_max 14
_diffrn_reflns_limit_k_min -14
_diffrn_reflns_limit_l_max 41
_diffrn_reflns_limit_l_min -37
_diffrn_reflns_number 25057
_diffrn_reflns_theta_full 29.03
_diffrn_reflns_theta_max 29.03
_diffrn_reflns_theta_min 3.31
_exptl_absorpt_coefficient_mu 0.147
_exptl_absorpt_correction_type none
_exptl_crystal_colour colorless
_exptl_crystal_density_diffrn 1.291
_exptl_crystal_description block
_exptl_crystal_F_000 1558
_refine_diff_density_max 1.032
_refine_diff_density_min -1.111
_refine_diff_density_rms 0.069
_refine_ls_extinction_method none
_refine_ls_goodness_of_fit_ref 1.089
_refine_ls_hydrogen_treatment mixed
_refine_ls_matrix_type full
_refine_ls_number_parameters 817
_refine_ls_number_reflns 14552
_refine_ls_number_restraints 0
_refine_ls_restrained_S_all 1.089
_refine_ls_R_factor_all 0.1368
_refine_ls_R_factor_gt 0.1028
_refine_ls_shift/su_max 0.101
_refine_ls_shift/su_mean 0.002
_refine_ls_structure_factor_coef Fsqd
_refine_ls_weighting_details 'calc w=1/[\s^2^(Fo^2^)+(0.0621P)^2^+7.8572P] where P=(Fo^2^+2Fc^2^)/3'
_refine_ls_weighting_scheme calc
_refine_ls_wR_factor_gt 0.2286
_refine_ls_wR_factor_ref 0.2503
_reflns_number_gt 10675
_reflns_number_total 14552
_reflns_threshold_expression >2sigma(I)
_cod_data_source_file c5ob00705d2.cif
_cod_data_source_block 123
_cod_depositor_comments
;
The following automatic conversions were performed:

'_symmetry_cell_setting' value 'Triclinic' changed to 'triclinic'
according to
/usr/data/users/saulius/crontab/automatic-downloads/rss-feeds/RSC/lib/dictionaries/cif_core.dic
dictionary named 'cif_core.dic' version 2.4.2 from 2011-04-26.

Automatic conversion script
Id: cif_fix_values 3271 2015-04-21 07:52:19Z andrius 

 Adding full bibliography for 7154552--7154554.cif.
;
_cod_original_cell_volume 3182.8(11)
_cod_original_sg_symbol_H-M P-1
_cod_original_formula_sum 'C39 H38  O5 S'
_cod_database_code 7154554

loop_
_symmetry_equiv_pos_as_xyz
'x, y, z'
'-x, -y, -z'

loop_
_atom_site_label
_atom_site_type_symbol
_atom_site_fract_x
_atom_site_fract_y
_atom_site_fract_z
_atom_site_U_iso_or_equiv
_atom_site_adp_type
_atom_site_occupancy
_atom_site_symmetry_multiplicity
_atom_site_calc_flag
_atom_site_refinement_flags
S1 S 0.23567(11) 0.83558(10) 0.37530(3) 0.0389(2) Uani 1 1 d .
O1 O 0.3003(3) 0.5936(3) 0.48066(9) 0.0393(7) Uani 1 1 d .
O2 O 0.2190(3) 0.8734(3) 0.50214(9) 0.0420(7) Uani 1 1 d .
O4 O 0.4622(4) 0.1678(3) 0.49499(10) 0.0551(9) Uani 1 1 d .
O5 O 0.4585(4) 0.0428(3) 0.55568(11) 0.0574(9) Uani 1 1 d .
H5 H 0.4800 -0.0178 0.5382 0.086 Uiso 1 1 calc R
C8 C 0.3988(4) 0.3079(4) 0.33641(13) 0.0338(8) Uani 1 1 d .
C5 C 0.3224(4) 0.5515(4) 0.38148(13) 0.0333(8) Uani 1 1 d .
C1 C 0.2825(4) 0.6778(4) 0.40461(13) 0.0341(8) Uani 1 1 d .
C20 C 0.1551(4) 1.0756(4) 0.41853(13) 0.0329(8) Uani 1 1 d .
C3 C 0.2322(4) 0.8356(4) 0.45935(13) 0.0352(8) Uani 1 1 d .
C2 C 0.2746(4) 0.6965(4) 0.44889(13) 0.0335(8) Uani 1 1 d .
C37 C 0.3258(5) 0.5146(4) 0.55590(13) 0.0388(9) Uani 1 1 d .
H37A H 0.3824 0.5144 0.5803 0.047 Uiso 1 1 calc R
H37B H 0.2364 0.5302 0.5676 0.047 Uiso 1 1 calc R
C7 C 0.4020(4) 0.3049(4) 0.38245(13) 0.0354(8) Uani 1 1 d .
H7 H 0.4305 0.2207 0.3987 0.042 Uiso 1 1 calc R
C11 C 0.4430(4) 0.1771(4) 0.31356(13) 0.0357(9) Uani 1 1 d .
C6 C 0.3642(4) 0.4230(4) 0.40454(13) 0.0355(8) Uani 1 1 d .
H6 H 0.3665 0.4171 0.4353 0.043 Uiso 1 1 calc R
C9 C 0.3550(5) 0.4368(4) 0.31327(14) 0.0438(10) Uani 1 1 d .
H9 H 0.3512 0.4426 0.2825 0.053 Uiso 1 1 calc R
C23 C 0.0527(4) 1.3672(4) 0.40759(13) 0.0341(8) Uani 1 1 d .
C10 C 0.3175(5) 0.5551(4) 0.33515(14) 0.0411(10) Uani 1 1 d .
H10 H 0.2882 0.6393 0.3189 0.049 Uiso 1 1 calc R
C26 C -0.0037(4) 1.5206(4) 0.40116(14) 0.0362(9) Uani 1 1 d .
C4 C 0.2067(4) 0.9255(4) 0.42293(13) 0.0354(8) Uani 1 1 d .
C12 C 0.4361(5) 0.0642(5) 0.33552(14) 0.0441(10) Uani 1 1 d .
H12 H 0.3978 0.0728 0.3636 0.053 Uiso 1 1 calc R
C14 C 0.5408(5) -0.0781(5) 0.27400(14) 0.0445(10) Uani 1 1 d .
C16 C 0.4967(5) 0.1602(4) 0.27136(14) 0.0429(10) Uani 1 1 d .
H16 H 0.5007 0.2345 0.2557 0.051 Uiso 1 1 calc R
C24 C 0.1138(5) 1.2932(4) 0.44707(15) 0.0461(11) Uani 1 1 d .
H24 H 0.1212 1.3405 0.4704 0.055 Uiso 1 1 calc R
C38 C 0.3996(5) 0.2745(4) 0.56373(14) 0.0452(10) Uani 1 1 d .
H38A H 0.3116 0.2930 0.5773 0.054 Uiso 1 1 calc R
H38B H 0.4678 0.2514 0.5871 0.054 Uiso 1 1 calc R
C39 C 0.4435(5) 0.1559(4) 0.53468(14) 0.0408(9) Uani 1 1 d .
C15 C 0.5445(5) 0.0358(5) 0.25183(14) 0.0472(11) Uani 1 1 d .
H15 H 0.5798 0.0283 0.2234 0.057 Uiso 1 1 calc R
C21 C 0.0957(6) 1.1501(5) 0.37923(16) 0.0535(12) Uani 1 1 d .
H21 H 0.0891 1.1033 0.3556 0.064 Uiso 1 1 calc R
C13 C 0.4856(5) -0.0612(5) 0.31614(14) 0.0470(11) Uani 1 1 d .
H13 H 0.4815 -0.1357 0.3318 0.056 Uiso 1 1 calc R
C29 C -0.1129(5) 1.8120(4) 0.38733(16) 0.0451(10) Uani 1 1 d .
C28 C -0.0509(5) 1.7429(4) 0.42710(16) 0.0449(10) Uani 1 1 d .
H28 H -0.0452 1.7930 0.4499 0.054 Uiso 1 1 calc R
C27 C 0.0030(5) 1.6001(4) 0.43363(16) 0.0447(10) Uani 1 1 d .
H27 H 0.0448 1.5569 0.4607 0.054 Uiso 1 1 calc R
C25 C 0.1642(5) 1.1510(4) 0.45271(15) 0.0445(10) Uani 1 1 d .
H25 H 0.2045 1.1051 0.4796 0.053 Uiso 1 1 calc R
C22 C 0.0457(5) 1.2925(4) 0.37381(15) 0.0500(11) Uani 1 1 d .
H22 H 0.0065 1.3383 0.3468 0.060 Uiso 1 1 calc R
C35 C 0.2412(7) 0.7653(5) 0.53423(16) 0.0708(18) Uani 1 1 d .
H35A H 0.2947 0.7729 0.5582 0.085 Uiso 1 1 calc R
H35B H 0.1515 0.7829 0.5461 0.085 Uiso 1 1 calc R
C32 C -0.1704(6) 1.9678(5) 0.38082(19) 0.0585(13) Uani 1 1 d .
H32A H -0.2655 2.0103 0.3908 0.070 Uiso 1 1 calc R
H32B H -0.1179 1.9961 0.3996 0.070 Uiso 1 1 calc R
C33 C -0.1678(6) 2.0232(5) 0.3343(2) 0.0652(15) Uani 1 1 d .
H33A H -0.2230 1.9985 0.3154 0.078 Uiso 1 1 calc R
H33B H -0.0733 1.9799 0.3238 0.078 Uiso 1 1 calc R
C19 C 0.6571(8) -0.4664(6) 0.2540(2) 0.084(2) Uani 1 1 d .
H19A H 0.5863 -0.4634 0.2349 0.126 Uiso 1 1 calc R
H19B H 0.6857 -0.5447 0.2750 0.126 Uiso 1 1 calc R
H19C H 0.7351 -0.4742 0.2368 0.126 Uiso 1 1 calc R
C31 C -0.0672(7) 1.5911(5) 0.36153(17) 0.0704(18) Uani 1 1 d .
H31 H -0.0747 1.5416 0.3389 0.084 Uiso 1 1 calc R
C17 C 0.5925(7) -0.2131(6) 0.25248(18) 0.0710(17) Uani 1 1 d .
H17A H 0.5334 -0.1973 0.2269 0.085 Uiso 1 1 calc R
H17B H 0.6845 -0.2363 0.2415 0.085 Uiso 1 1 calc R
C30 C -0.1198(7) 1.7340(5) 0.35477(18) 0.078(2) Uani 1 1 d .
H30 H -0.1605 1.7773 0.3276 0.093 Uiso 1 1 calc R
C18 C 0.6005(8) -0.3346(6) 0.2785(2) 0.089(2) Uani 1 1 d .
H18A H 0.5084 -0.3142 0.2888 0.107 Uiso 1 1 calc R
H18B H 0.6587 -0.3512 0.3044 0.107 Uiso 1 1 calc R
C34 C -0.2233(6) 2.1801(5) 0.3302(2) 0.0785(19) Uani 1 1 d .
H34A H -0.3184 2.2238 0.3391 0.118 Uiso 1 1 calc R
H34B H -0.2166 2.2097 0.3001 0.118 Uiso 1 1 calc R
H34C H -0.1696 2.2054 0.3490 0.118 Uiso 1 1 calc R
O3 O 0.3868(7) 0.3900(4) 0.53862(13) 0.124(2) Uani 1 1 d .
C36 C 0.3060(9) 0.6291(5) 0.52319(16) 0.093(3) Uani 1 1 d .
H36 H 0.4016 0.6159 0.5229 0.111 Uiso 1 1 calc R
S2 S 0.75253(12) 0.28231(11) 0.12565(4) 0.0408(3) Uani 1 1 d .
O6 O 0.8054(3) 0.0845(3) 0.02043(9) 0.0401(7) Uani 1 1 d .
O7 O 0.7215(3) 0.3736(3) -0.00123(9) 0.0446(7) Uani 1 1 d .
O9 O 0.9629(4) -0.3349(3) 0.00537(10) 0.0556(9) Uani 1 1 d .
C62 C 0.9213(4) -0.2634(4) 0.16486(13) 0.0358(8) Uani 1 1 d .
C59 C 0.8385(4) 0.0010(4) 0.11939(13) 0.0360(9) Uani 1 1 d .
O10 O 0.9536(4) -0.4332(3) -0.05579(11) 0.0594(10) Uani 1 1 d .
H10A H 0.9699 -0.4997 -0.0383 0.089 Uiso 1 1 calc R
C65 C 0.9686(4) -0.4042(4) 0.18750(13) 0.0365(9) Uani 1 1 d .
C63 C 0.8824(5) -0.1455(4) 0.18779(14) 0.0444(10) Uani 1 1 d .
H63 H 0.8842 -0.1531 0.2186 0.053 Uiso 1 1 calc R
C44 C 0.6669(4) 0.5411(4) 0.08183(14) 0.0357(9) Uani 1 1 d .
C76 C 0.8206(5) 0.0385(4) -0.05498(13) 0.0393(9) Uani 1 1 d .
H76A H 0.7291 0.0584 -0.0654 0.047 Uiso 1 1 calc R
H76B H 0.8716 0.0501 -0.0802 0.047 Uiso 1 1 calc R
C50 C 0.5054(4) 0.9796(4) 0.09773(13) 0.0352(8) Uani 1 1 d .
C40 C 0.7958(4) 0.1367(4) 0.09643(13) 0.0345(8) Uani 1 1 d .
C64 C 0.8410(5) -0.0167(5) 0.16588(14) 0.0447(10) Uani 1 1 d .
H64 H 0.8140 0.0601 0.1824 0.054 Uiso 1 1 calc R
C47 C 0.5630(4) 0.8292(4) 0.09154(13) 0.0335(8) Uani 1 1 d .
C42 C 0.7399(4) 0.3178(4) 0.04144(14) 0.0366(9) Uani 1 1 d .
C43 C 0.7178(4) 0.3927(4) 0.07802(14) 0.0365(9) Uani 1 1 d .
C41 C 0.7832(4) 0.1746(4) 0.05235(13) 0.0353(8) Uani 1 1 d .
C61 C 0.9181(4) -0.2458(4) 0.11859(14) 0.0403(9) Uani 1 1 d .
H61 H 0.9442 -0.3227 0.1022 0.048 Uiso 1 1 calc R
C66 C 0.9573(5) -0.5070(4) 0.16617(15) 0.0463(10) Uani 1 1 d .
H66 H 0.9171 -0.4866 0.1381 0.056 Uiso 1 1 calc R
C70 C 1.0277(5) -0.4392(4) 0.22956(13) 0.0414(10) Uani 1 1 d .
H70 H 1.0353 -0.3721 0.2450 0.050 Uiso 1 1 calc R
C53 C 0.3967(5) 1.2661(4) 0.11112(15) 0.0428(10) Uani 1 1 d .
C60 C 0.8780(4) -0.1191(4) 0.09667(14) 0.0374(9) Uani 1 1 d .
H60 H 0.8768 -0.1124 0.0659 0.045 Uiso 1 1 calc R
C69 C 1.0760(5) -0.5725(5) 0.24902(14) 0.0450(10) Uani 1 1 d .
H69 H 1.1162 -0.5929 0.2771 0.054 Uiso 1 1 calc R
C52 C 0.4637(5) 1.2113(4) 0.07278(15) 0.0443(10) Uani 1 1 d .
H52 H 0.4733 1.2698 0.0507 0.053 Uiso 1 1 calc R
C77 C 0.8910(5) -0.1969(4) -0.06316(15) 0.0474(11) Uani 1 1 d .
H77A H 0.9540 -0.2102 -0.0876 0.057 Uiso 1 1 calc R
H77B H 0.7996 -0.1708 -0.0753 0.057 Uiso 1 1 calc R
C46 C 0.6147(5) 0.7721(4) 0.05145(15) 0.0457(11) Uani 1 1 d .
H46 H 0.6161 0.8290 0.0273 0.055 Uiso 1 1 calc R
C78 C 0.9394(5) -0.3287(4) -0.03426(15) 0.0435(10) Uani 1 1 d .
C67 C 1.0042(5) -0.6386(5) 0.18558(15) 0.0498(11) Uani 1 1 d .
H67 H 0.9947 -0.7048 0.1703 0.060 Uiso 1 1 calc R
C56 C 0.3412(5) 1.4182(4) 0.11814(17) 0.0533(12) Uani 1 1 d .
H56A H 0.3884 1.4557 0.0982 0.064 Uiso 1 1 calc R
H56B H 0.2436 1.4651 0.1101 0.064 Uiso 1 1 calc R
C68 C 1.0656(5) -0.6754(4) 0.22762(14) 0.0421(10) Uani 1 1 d .
C45 C 0.6646(5) 0.6308(4) 0.04677(15) 0.0473(11) Uani 1 1 d .
H45 H 0.6972 0.5960 0.0194 0.057 Uiso 1 1 calc R
C51 C 0.5176(5) 1.0714(4) 0.06608(15) 0.0432(10) Uani 1 1 d .
H51 H 0.5628 1.0386 0.0398 0.052 Uiso 1 1 calc R
C55 C 0.4336(6) 1.0355(4) 0.13571(16) 0.0555(13) Uani 1 1 d .
H55 H 0.4202 0.9781 0.1573 0.067 Uiso 1 1 calc R
C54 C 0.3812(6) 1.1752(5) 0.14216(16) 0.0596(14) Uani 1 1 d .
H54 H 0.3344 1.2087 0.1681 0.072 Uiso 1 1 calc R
C49 C 0.6188(6) 0.5988(5) 0.12209(16) 0.0593(14) Uani 1 1 d .
H49 H 0.6209 0.5418 0.1467 0.071 Uiso 1 1 calc R
C48 C 0.5683(6) 0.7382(5) 0.12627(15) 0.0577(14) Uani 1 1 d .
H48 H 0.5362 0.7727 0.1537 0.069 Uiso 1 1 calc R
C57 C 0.3570(5) 1.4511(5) 0.16467(17) 0.0536(12) Uani 1 1 d .
H57A H 0.4542 1.4031 0.1732 0.064 Uiso 1 1 calc R
H57B H 0.3074 1.4167 0.1847 0.064 Uiso 1 1 calc R
O8 O 0.8864(7) -0.0937(4) -0.03796(13) 0.122(2) Uani 1 1 d .
C72 C 1.1162(9) -0.9259(6) 0.2249(2) 0.101(3) Uani 1 1 d .
H72A H 1.1697 -0.9335 0.1983 0.121 Uiso 1 1 calc R
H72B H 1.0212 -0.8962 0.2157 0.121 Uiso 1 1 calc R
C58 C 0.3030(6) 1.6053(5) 0.1698(2) 0.0677(16) Uani 1 1 d .
H58A H 0.3462 1.6418 0.1484 0.101 Uiso 1 1 calc R
H58B H 0.3244 1.6192 0.1990 0.101 Uiso 1 1 calc R
H58C H 0.2044 1.6521 0.1651 0.101 Uiso 1 1 calc R
C75 C 0.8074(9) 0.1376(5) -0.02217(16) 0.091(3) Uani 1 1 d .
H75 H 0.9030 0.1242 -0.0224 0.109 Uiso 1 1 calc R
C74 C 0.7401(8) 0.2781(5) -0.03349(16) 0.0724(18) Uani 1 1 d .
H74A H 0.6489 0.2997 -0.0448 0.087 Uiso 1 1 calc R
H74B H 0.7900 0.2962 -0.0579 0.087 Uiso 1 1 calc R
C71 C 1.1186(7) -0.8197(5) 0.24918(18) 0.0651(15) Uani 1 1 d .
H71A H 1.2137 -0.8501 0.2584 0.078 Uiso 1 1 calc R
H71B H 1.0656 -0.8133 0.2759 0.078 Uiso 1 1 calc R
C73 C 1.1695(7) -1.0679(6) 0.2477(2) 0.0773(18) Uani 1 1 d .
H73A H 1.2586 -1.0945 0.2609 0.116 Uiso 1 1 calc R
H73B H 1.1779 -1.1327 0.2265 0.116 Uiso 1 1 calc R
H73C H 1.1060 -1.0673 0.2703 0.116 Uiso 1 1 calc R

loop_
_atom_site_aniso_label
_atom_site_aniso_U_11
_atom_site_aniso_U_22
_atom_site_aniso_U_33
_atom_site_aniso_U_23
_atom_site_aniso_U_13
_atom_site_aniso_U_12
S1 0.0474(6) 0.0343(5) 0.0336(5) 0.0024(4) -0.0012(4) -0.0181(4)
O1 0.0580(18) 0.0328(14) 0.0283(14) 0.0006(11) -0.0040(13) -0.0221(13)
O2 0.0594(19) 0.0283(14) 0.0336(15) -0.0016(11) -0.0007(13) -0.0159(13)
O4 0.087(3) 0.0431(17) 0.0372(17) -0.0008(14) 0.0011(17) -0.0323(17)
O5 0.088(3) 0.0315(16) 0.0476(19) 0.0024(13) 0.0095(18) -0.0236(17)
C8 0.034(2) 0.038(2) 0.0294(19) -0.0051(15) 0.0018(16) -0.0159(16)
C5 0.0319(19) 0.036(2) 0.032(2) -0.0016(15) -0.0001(15) -0.0162(16)
C1 0.037(2) 0.0309(19) 0.034(2) -0.0002(15) -0.0034(16) -0.0158(16)
C20 0.0254(18) 0.0299(19) 0.040(2) 0.0013(15) 0.0024(15) -0.0105(15)
C3 0.035(2) 0.036(2) 0.035(2) -0.0022(16) 0.0009(16) -0.0175(17)
C2 0.035(2) 0.0295(19) 0.036(2) -0.0001(15) 0.0008(16) -0.0151(16)
C37 0.053(3) 0.0298(19) 0.033(2) -0.0006(16) -0.0007(18) -0.0186(18)
C7 0.040(2) 0.034(2) 0.031(2) -0.0016(15) 0.0006(16) -0.0155(17)
C11 0.040(2) 0.038(2) 0.030(2) -0.0043(16) 0.0011(16) -0.0182(17)
C6 0.039(2) 0.039(2) 0.0274(19) -0.0009(15) 0.0011(16) -0.0175(17)
C9 0.061(3) 0.047(2) 0.0252(19) -0.0048(17) -0.0011(19) -0.026(2)
C23 0.0300(19) 0.0312(19) 0.040(2) 0.0009(16) 0.0019(16) -0.0132(15)
C10 0.051(3) 0.036(2) 0.036(2) 0.0037(17) 0.0001(19) -0.0211(19)
C26 0.031(2) 0.0308(19) 0.045(2) -0.0005(16) 0.0028(17) -0.0126(16)
C4 0.040(2) 0.0310(19) 0.035(2) 0.0016(15) -0.0036(17) -0.0173(17)
C12 0.058(3) 0.048(2) 0.034(2) -0.0078(18) 0.012(2) -0.031(2)
C14 0.061(3) 0.043(2) 0.034(2) -0.0076(18) 0.006(2) -0.026(2)
C16 0.057(3) 0.042(2) 0.031(2) 0.0008(17) 0.0013(19) -0.024(2)
C24 0.057(3) 0.035(2) 0.042(2) -0.0016(18) -0.011(2) -0.016(2)
C38 0.059(3) 0.033(2) 0.037(2) -0.0011(17) 0.003(2) -0.016(2)
C39 0.047(2) 0.031(2) 0.040(2) 0.0036(17) -0.0051(19) -0.0148(18)
C15 0.062(3) 0.053(3) 0.031(2) -0.0077(19) 0.011(2) -0.030(2)
C21 0.082(4) 0.036(2) 0.043(3) 0.0018(19) -0.012(2) -0.028(2)
C13 0.072(3) 0.040(2) 0.032(2) -0.0019(17) 0.009(2) -0.030(2)
C29 0.046(2) 0.029(2) 0.055(3) -0.0025(18) 0.004(2) -0.0126(18)
C28 0.052(3) 0.035(2) 0.052(3) -0.0071(19) -0.002(2) -0.024(2)
C27 0.051(3) 0.038(2) 0.047(3) 0.0017(18) -0.012(2) -0.0209(19)
C25 0.053(3) 0.037(2) 0.039(2) 0.0027(18) -0.011(2) -0.0169(19)
C22 0.071(3) 0.035(2) 0.040(2) 0.0094(18) -0.015(2) -0.022(2)
C35 0.141(6) 0.040(3) 0.030(2) 0.0001(19) 0.003(3) -0.040(3)
C32 0.060(3) 0.035(2) 0.074(4) -0.007(2) 0.010(3) -0.017(2)
C33 0.057(3) 0.039(3) 0.090(4) 0.012(3) -0.007(3) -0.016(2)
C19 0.115(5) 0.044(3) 0.084(5) -0.012(3) 0.016(4) -0.028(3)
C31 0.109(5) 0.030(2) 0.047(3) -0.007(2) -0.018(3) -0.009(3)
C17 0.114(5) 0.058(3) 0.051(3) -0.023(2) 0.034(3) -0.046(3)
C30 0.124(5) 0.030(2) 0.049(3) 0.002(2) -0.023(3) -0.009(3)
C18 0.125(6) 0.042(3) 0.088(5) -0.013(3) 0.019(4) -0.027(3)
C34 0.063(4) 0.042(3) 0.123(6) 0.023(3) -0.010(4) -0.021(3)
O3 0.271(7) 0.0296(19) 0.043(2) -0.0007(16) 0.014(3) -0.046(3)
C36 0.195(8) 0.034(3) 0.030(2) -0.003(2) 0.003(3) -0.036(4)
S2 0.0499(6) 0.0372(5) 0.0357(5) -0.0070(4) 0.0041(5) -0.0197(5)
O6 0.0577(18) 0.0329(14) 0.0315(15) -0.0037(11) 0.0052(13) -0.0225(13)
O7 0.063(2) 0.0319(15) 0.0346(16) -0.0028(12) 0.0011(14) -0.0175(14)
O9 0.087(3) 0.0432(17) 0.0370(17) -0.0058(14) -0.0042(17) -0.0290(17)
C62 0.036(2) 0.036(2) 0.034(2) 0.0013(16) -0.0003(16) -0.0153(17)
C59 0.037(2) 0.039(2) 0.036(2) -0.0042(16) 0.0033(17) -0.0202(17)
O10 0.094(3) 0.0361(17) 0.0461(19) -0.0086(14) -0.0085(19) -0.0271(18)
C65 0.039(2) 0.038(2) 0.032(2) -0.0010(16) 0.0021(17) -0.0170(17)
C63 0.061(3) 0.045(2) 0.028(2) 0.0005(17) 0.0035(19) -0.026(2)
C44 0.033(2) 0.036(2) 0.038(2) -0.0076(16) 0.0041(16) -0.0154(16)
C76 0.050(2) 0.038(2) 0.031(2) -0.0037(16) -0.0007(18) -0.0212(19)
C50 0.0311(19) 0.036(2) 0.036(2) -0.0018(16) -0.0029(16) -0.0139(16)
C40 0.036(2) 0.034(2) 0.036(2) -0.0035(16) 0.0034(16) -0.0176(16)
C64 0.059(3) 0.043(2) 0.035(2) -0.0074(18) 0.006(2) -0.025(2)
C47 0.0307(19) 0.034(2) 0.036(2) -0.0052(16) 0.0024(16) -0.0149(16)
C42 0.034(2) 0.036(2) 0.039(2) -0.0033(16) 0.0021(17) -0.0152(17)
C43 0.036(2) 0.036(2) 0.037(2) -0.0066(16) 0.0059(17) -0.0160(17)
C41 0.033(2) 0.035(2) 0.039(2) -0.0071(16) 0.0042(17) -0.0160(16)
C61 0.047(2) 0.035(2) 0.036(2) -0.0042(17) 0.0015(18) -0.0164(18)
C66 0.059(3) 0.044(2) 0.036(2) 0.0049(18) -0.011(2) -0.024(2)
C70 0.056(3) 0.044(2) 0.031(2) -0.0038(17) 0.0014(19) -0.029(2)
C53 0.045(2) 0.033(2) 0.046(2) -0.0035(18) -0.0025(19) -0.0136(18)
C60 0.039(2) 0.040(2) 0.031(2) -0.0009(16) 0.0005(17) -0.0167(17)
C69 0.055(3) 0.054(3) 0.031(2) 0.0030(19) -0.0070(19) -0.030(2)
C52 0.051(3) 0.040(2) 0.044(2) -0.0019(18) 0.007(2) -0.024(2)
C77 0.063(3) 0.034(2) 0.039(2) -0.0075(18) -0.004(2) -0.017(2)
C46 0.059(3) 0.039(2) 0.037(2) -0.0043(18) 0.011(2) -0.021(2)
C78 0.046(2) 0.037(2) 0.046(3) -0.0114(18) 0.004(2) -0.0164(19)
C67 0.070(3) 0.040(2) 0.041(2) -0.0022(19) -0.012(2) -0.026(2)
C56 0.056(3) 0.031(2) 0.064(3) -0.001(2) -0.005(2) -0.013(2)
C68 0.051(3) 0.039(2) 0.036(2) 0.0013(17) -0.0017(19) -0.0211(19)
C45 0.061(3) 0.041(2) 0.037(2) -0.0093(18) 0.011(2) -0.021(2)
C51 0.046(2) 0.043(2) 0.044(2) -0.0079(18) 0.014(2) -0.023(2)
C55 0.077(3) 0.032(2) 0.044(3) -0.0026(19) 0.014(2) -0.014(2)
C54 0.085(4) 0.035(2) 0.042(3) -0.0051(19) 0.013(3) -0.014(2)
C49 0.098(4) 0.037(2) 0.039(3) -0.0086(19) 0.016(3) -0.028(3)
C48 0.094(4) 0.043(3) 0.036(2) -0.015(2) 0.017(2) -0.030(3)
C57 0.055(3) 0.043(3) 0.062(3) -0.013(2) 0.008(2) -0.021(2)
O8 0.256(7) 0.036(2) 0.047(2) -0.0057(17) -0.020(3) -0.043(3)
C72 0.165(8) 0.053(4) 0.080(5) 0.007(3) -0.034(5) -0.047(4)
C58 0.060(3) 0.046(3) 0.095(5) -0.023(3) 0.010(3) -0.020(2)
C75 0.189(8) 0.038(3) 0.030(2) 0.000(2) -0.003(3) -0.038(4)
C74 0.137(6) 0.042(3) 0.035(3) -0.005(2) 0.002(3) -0.037(3)
C71 0.093(4) 0.051(3) 0.052(3) 0.011(2) -0.025(3) -0.034(3)
C73 0.104(5) 0.049(3) 0.076(4) 0.007(3) -0.009(4) -0.033(3)

loop_
_atom_type_symbol
_atom_type_description
_atom_type_scat_dispersion_real
_atom_type_scat_dispersion_imag
_atom_type_scat_source
C C 0.0033 0.0016 'International Tables Vol C Tables 4.2.6.8 and 6.1.1.4'
H H 0.0000 0.0000 'International Tables Vol C Tables 4.2.6.8 and 6.1.1.4'
N N 0.0061 0.0033 'International Tables Vol C Tables 4.2.6.8 and 6.1.1.4'
O O 0.0106 0.0060 'International Tables Vol C Tables 4.2.6.8 and 6.1.1.4'
S S 0.1246 0.1234 'International Tables Vol C Tables 4.2.6.8 and 6.1.1.4'

loop_
_geom_angle_atom_site_label_1
_geom_angle_atom_site_label_2
_geom_angle_atom_site_label_3
_geom_angle
C1 S1 C4 93.61(19)
C2 O1 C36 114.4(3)
C3 O2 C35 114.0(3)
C7 C8 C9 117.1(4)
C7 C8 C11 120.3(4)
C9 C8 C11 122.5(4)
C6 C5 C10 117.1(4)
C6 C5 C1 121.6(4)
C10 C5 C1 121.3(4)
C2 C1 C5 130.0(4)
C2 C1 S1 109.2(3)
C5 C1 S1 120.8(3)
C21 C20 C25 116.4(4)
C21 C20 C4 120.6(4)
C25 C20 C4 122.9(4)
C4 C3 O2 124.1(4)
C4 C3 C2 113.6(4)
O2 C3 C2 122.4(4)
O1 C2 C1 123.6(3)
O1 C2 C3 122.1(3)
C1 C2 C3 114.3(4)
O3 C37 C36 112.8(4)
C6 C7 C8 121.8(4)
C16 C11 C12 117.2(4)
C16 C11 C8 122.8(4)
C12 C11 C8 120.0(4)
C7 C6 C5 121.1(4)
C10 C9 C8 121.3(4)
C22 C23 C24 116.8(4)
C22 C23 C26 120.4(4)
C24 C23 C26 122.8(4)
C9 C10 C5 121.5(4)
C27 C26 C31 116.2(4)
C27 C26 C23 122.8(4)
C31 C26 C23 121.0(4)
C3 C4 C20 131.5(4)
C3 C4 S1 109.3(3)
C20 C4 S1 119.1(3)
C13 C12 C11 120.9(4)
C13 C14 C15 117.3(4)
C13 C14 C17 121.9(4)
C15 C14 C17 120.9(4)
C15 C16 C11 121.9(4)
C23 C24 C25 122.1(4)
O3 C38 C39 109.3(4)
O4 C39 O5 124.3(4)
O4 C39 C38 122.2(4)
O5 C39 C38 113.4(4)
C16 C15 C14 121.1(4)
C20 C21 C22 122.3(4)
C14 C13 C12 121.6(4)
C30 C29 C28 117.2(4)
C30 C29 C32 122.3(5)
C28 C29 C32 120.5(4)
C29 C28 C27 121.3(4)
C26 C27 C28 121.9(4)
C24 C25 C20 121.0(4)
C23 C22 C21 121.4(4)
C36 C35 O2 120.6(4)
C33 C32 C29 115.5(4)
C32 C33 C34 112.9(5)
C26 C31 C30 121.9(5)
C18 C17 C14 119.2(4)
C29 C30 C31 121.4(5)
C17 C18 C19 115.1(5)
C37 O3 C38 119.7(4)
O1 C36 C35 121.7(5)
O1 C36 C37 111.0(4)
C35 C36 C37 121.4(4)
C40 S2 C43 93.82(19)
C41 O6 C75 114.5(3)
C42 O7 C74 114.0(3)
C63 C62 C61 116.7(4)
C63 C62 C65 122.8(4)
C61 C62 C65 120.5(4)
C60 C59 C64 115.9(4)
C60 C59 C40 122.3(4)
C64 C59 C40 121.7(4)
C70 C65 C66 117.1(4)
C70 C65 C62 122.6(4)
C66 C65 C62 120.3(4)
C64 C63 C62 121.5(4)
C45 C44 C49 116.5(4)
C45 C44 C43 123.2(4)
C49 C44 C43 120.3(4)
O8 C76 C75 112.0(4)
C51 C50 C55 116.5(4)
C51 C50 C47 122.5(4)
C55 C50 C47 120.9(4)
C41 C40 C59 130.2(4)
C41 C40 S2 108.7(3)
C59 C40 S2 121.1(3)
C63 C64 C59 121.9(4)
C48 C47 C46 116.4(4)
C48 C47 C50 120.7(4)
C46 C47 C50 123.0(4)
O7 C42 C43 124.1(4)
O7 C42 C41 122.8(4)
C43 C42 C41 113.0(4)
C42 C43 C44 130.8(4)
C42 C43 S2 109.2(3)
C44 C43 S2 119.9(3)
C40 C41 O6 123.3(4)
C40 C41 C42 115.2(4)
O6 C41 C42 121.5(4)
C60 C61 C62 122.2(4)
C67 C66 C65 121.6(4)
C65 C70 C69 121.3(4)
C52 C53 C54 116.4(4)
C52 C53 C56 121.3(4)
C54 C53 C56 122.3(4)
C61 C60 C59 121.8(4)
C68 C69 C70 121.6(4)
C53 C52 C51 122.1(4)
O8 C77 C78 108.8(4)
C47 C46 C45 121.1(4)
O9 C78 O10 124.3(4)
O9 C78 C77 122.7(4)
O10 C78 C77 113.0(4)
C66 C67 C68 121.8(4)
C57 C56 C53 115.2(4)
C69 C68 C67 116.6(4)
C69 C68 C71 121.0(4)
C67 C68 C71 122.4(4)
C44 C45 C46 121.8(4)
C50 C51 C52 121.4(4)
C54 C55 C50 121.5(4)
C55 C54 C53 122.0(4)
C48 C49 C44 121.3(4)
C49 C48 C47 122.9(4)
C56 C57 C58 113.2(5)
C76 O8 C77 118.4(4)
C71 C72 C73 117.9(6)
C74 C75 O6 121.7(5)
C74 C75 C76 120.1(5)
O6 C75 C76 111.3(4)
C75 C74 O7 120.0(5)
C72 C71 C68 119.6(5)

loop_
_geom_bond_atom_site_label_1
_geom_bond_atom_site_label_2
_geom_bond_distance
S1 C1 1.736(4)
S1 C4 1.742(4)
O1 C2 1.357(5)
O1 C36 1.381(6)
O2 C3 1.372(5)
O2 C35 1.410(5)
O4 C39 1.224(5)
O5 C39 1.291(5)
C8 C7 1.394(5)
C8 C9 1.399(6)
C8 C11 1.497(5)
C5 C6 1.398(5)
C5 C10 1.403(6)
C5 C1 1.466(5)
C1 C2 1.366(5)
C20 C21 1.383(6)
C20 C25 1.398(6)
C20 C4 1.465(5)
C3 C4 1.367(5)
C3 C2 1.426(5)
C37 O3 1.349(5)
C37 C36 1.477(6)
C7 C6 1.378(5)
C11 C16 1.383(5)
C11 C12 1.392(6)
C9 C10 1.377(6)
C23 C22 1.376(6)
C23 C24 1.389(6)
C23 C26 1.494(5)
C26 C27 1.380(6)
C26 C31 1.388(6)
C12 C13 1.389(6)
C14 C13 1.387(6)
C14 C15 1.388(6)
C14 C17 1.506(6)
C16 C15 1.383(6)
C24 C25 1.387(6)
C38 O3 1.378(5)
C38 C39 1.500(6)
C21 C22 1.389(6)
C29 C30 1.371(7)
C29 C28 1.384(6)
C29 C32 1.518(6)
C28 C27 1.391(6)
C35 C36 1.383(7)
C32 C33 1.500(8)
C33 C34 1.529(7)
C19 C18 1.520(7)
C31 C30 1.393(7)
C17 C18 1.464(8)
S2 C40 1.738(4)
S2 C43 1.744(4)
O6 C41 1.364(5)
O6 C75 1.382(6)
O7 C42 1.368(5)
O7 C74 1.421(5)
O9 C78 1.223(5)
C62 C63 1.388(6)
C62 C61 1.401(6)
C62 C65 1.497(5)
C59 C60 1.404(5)
C59 C64 1.408(6)
C59 C40 1.460(6)
O10 C78 1.298(5)
C65 C70 1.386(6)
C65 C66 1.386(6)
C63 C64 1.386(6)
C44 C45 1.387(6)
C44 C49 1.391(6)
C44 C43 1.463(5)
C76 O8 1.351(5)
C76 C75 1.475(6)
C50 C51 1.387(6)
C50 C55 1.389(6)
C50 C47 1.489(5)
C40 C41 1.361(6)
C47 C48 1.379(6)
C47 C46 1.391(5)
C42 C43 1.374(5)
C42 C41 1.427(6)
C61 C60 1.369(6)
C66 C67 1.375(6)
C70 C69 1.390(6)
C53 C52 1.378(6)
C53 C54 1.384(6)
C53 C56 1.512(6)
C69 C68 1.383(6)
C52 C51 1.391(6)
C77 O8 1.385(5)
C77 C78 1.504(6)
C46 C45 1.397(6)
C67 C68 1.395(6)
C56 C57 1.510(7)
C68 C71 1.509(6)
C55 C54 1.387(6)
C49 C48 1.374(6)
C57 C58 1.524(6)
C72 C71 1.425(8)
C72 C73 1.502(8)
C75 C74 1.382(7)
